data_7004740
loop_
_publ_author_name
'Coco, Silverio'
'Cordovilla, Carlos'
'Dom\'inguez, Cristina'
'Espinet, Pablo'

_publ_section_title
;
 Luminescent gold(i) metallo-acids and their hydrogen bonded
 supramolecular liquid crystalline derivatives with decyloxystilbazole
 as hydrogen acceptor
;
_journal_issue 48
_journal_name_full 'Dalton Transactions'
_journal_page_first 6894
_journal_page_last 6900
_journal_paper_doi 10.1039/b811482j
_journal_year 2008
_chemical_formula_sum 'C14 H5 Au F5 N O2'
_chemical_formula_weight 511.16
_chemical_name_systematic
;
?
;
_space_group_IT_number 13
_symmetry_cell_setting monoclinic
_symmetry_space_group_name_Hall '-P 2yc'
_symmetry_space_group_name_H-M 'P 1 2/c 1'
_atom_sites_solution_hydrogens geom
_atom_sites_solution_primary direct
_atom_sites_solution_secondary difmap
_audit_creation_method SHELXL-97
_cell_angle_alpha 90.00
_cell_angle_beta 96.653(11)
_cell_angle_gamma 90.00
_cell_formula_units_Z 4
_cell_length_a 13.430(8)
_cell_length_b 7.756(5)
_cell_length_c 13.435(9)
_cell_measurement_temperature 298(2)
_cell_volume 1390.0(15)
_computing_cell_refinement 'Bruker XSCANS'
_computing_data_collection 'Bruker XSCANS'
_computing_data_reduction 'Bruker SHELXTL'
_computing_molecular_graphics 'Bruker SHELXTL'
_computing_publication_material 'Bruker SHELXTL'
_computing_structure_refinement 'SHELXL-97 (Sheldrick, 1997)'
_computing_structure_solution 'SHELXS-97 (Sheldrick, 1990)'
_diffrn_ambient_temperature 298(2)
_diffrn_measured_fraction_theta_full 0.997
_diffrn_measured_fraction_theta_max 0.997
_diffrn_measurement_device_type 'CCD area detector'
_diffrn_measurement_method 'phi and omega scans'
_diffrn_radiation_monochromator graphite
_diffrn_radiation_source 'fine-focus sealed tube'
_diffrn_radiation_type MoK\a
_diffrn_radiation_wavelength 0.71073
_diffrn_reflns_av_R_equivalents 0.0449
_diffrn_reflns_av_sigmaI/netI 0.0396
_diffrn_reflns_limit_h_max 17
_diffrn_reflns_limit_h_min -18
_diffrn_reflns_limit_k_max 10
_diffrn_reflns_limit_k_min -10
_diffrn_reflns_limit_l_max 17
_diffrn_reflns_limit_l_min -17
_diffrn_reflns_number 13626
_diffrn_reflns_theta_full 28.45
_diffrn_reflns_theta_max 28.45
_diffrn_reflns_theta_min 1.53
_exptl_absorpt_coefficient_mu 10.648
_exptl_absorpt_correction_T_max 0.587
_exptl_absorpt_correction_T_min 0.150
_exptl_absorpt_correction_type multi-scan
_exptl_crystal_colour COLORLESS
_exptl_crystal_density_diffrn 2.442
_exptl_crystal_density_method 'not measured'
_exptl_crystal_description PLATE
_exptl_crystal_F_000 944
_exptl_crystal_size_max 0.19
_exptl_crystal_size_mid 0.18
_exptl_crystal_size_min 0.05
_refine_diff_density_max 0.529
_refine_diff_density_min -1.011
_refine_diff_density_rms 0.150
_refine_ls_extinction_method none
_refine_ls_goodness_of_fit_ref 1.007
_refine_ls_hydrogen_treatment constr
_refine_ls_matrix_type full
_refine_ls_number_parameters 208
_refine_ls_number_reflns 3498
_refine_ls_number_restraints 0
_refine_ls_restrained_S_all 1.007
_refine_ls_R_factor_all 0.0409
_refine_ls_R_factor_gt 0.0280
_refine_ls_shift/su_max 0.000
_refine_ls_shift/su_mean 0.000
_refine_ls_structure_factor_coef Fsqd
_refine_ls_weighting_details 'calc w=1/[\s^2^(Fo^2^)+(0.0324P)^2^+0.0000P] where P=(Fo^2^+2Fc^2^)/3'
_refine_ls_weighting_scheme calc
_refine_ls_wR_factor_gt 0.0628
_refine_ls_wR_factor_ref 0.0679
_reflns_number_gt 2789
_reflns_number_total 3498
_reflns_threshold_expression >2sigma(I)
_cod_data_source_file b811482j.txt
_cod_data_source_block cd94a
_cod_depositor_comments
;
The following automatic conversions were performed:
'_symmetry_cell_setting' value 'Monoclinic' changed to 'monoclinic'
according to '/home/saulius/struct/CIF-dictionaries/cif_core.dic'
dictionary named 'cif_core.dic' version 2.4.1 from 2010-06-29.

Automatic conversion script
Id: cif_fix_enum 1527 2010-12-29 10:47:43Z saulius 
;
_cod_original_cell_volume 1390.1(15)
_cod_original_sg_symbol_H-M P2/c
_cod_database_code 7004740

loop_
_symmetry_equiv_pos_as_xyz
'x, y, z'
'-x, y, -z+1/2'
'-x, -y, -z'
'x, -y, z-1/2'

loop_
_atom_site_label
_atom_site_type_symbol
_atom_site_fract_x
_atom_site_fract_y
_atom_site_fract_z
_atom_site_U_iso_or_equiv
_atom_site_adp_type
_atom_site_occupancy
_atom_site_symmetry_multiplicity
_atom_site_calc_flag
_atom_site_refinement_flags
_atom_site_disorder_assembly
_atom_site_disorder_group
Au1 Au -0.038096(12) 0.05525(2) 0.137880(13) 0.05525(8) Uani 1 1 d . . .
C1 C 0.0645(4) 0.2230(7) 0.1137(3) 0.0609(12) Uani 1 1 d . . .
N1 N 0.1248(3) 0.3242(6) 0.1010(3) 0.0579(10) Uani 1 1 d . . .
C2 C 0.1947(3) 0.4526(6) 0.0851(3) 0.0472(10) Uani 1 1 d . . .
C3 C 0.2930(4) 0.4032(6) 0.0831(4) 0.0554(11) Uani 1 1 d . . .
H3 H 0.3125 0.2891 0.0941 0.066 Uiso 1 1 calc R . .
C4 C 0.3614(3) 0.5275(5) 0.0643(3) 0.0487(10) Uani 1 1 d . . .
H4 H 0.4279 0.4973 0.0606 0.058 Uiso 1 1 calc R . .
C5 C 0.3319(3) 0.6956(5) 0.0508(3) 0.0413(8) Uani 1 1 d . . .
C6 C 0.2322(3) 0.7425(6) 0.0546(3) 0.0501(10) Uani 1 1 d . . .
H6 H 0.2124 0.8569 0.0453 0.060 Uiso 1 1 calc R . .
C7 C 0.1639(3) 0.6194(7) 0.0720(3) 0.0541(11) Uani 1 1 d . . .
H7 H 0.0972 0.6487 0.0748 0.065 Uiso 1 1 calc R . .
C8 C 0.4049(3) 0.8307(6) 0.0284(3) 0.0453(9) Uani 1 1 d . . .
O1 O 0.3823(2) 0.9851(4) 0.0343(3) 0.0581(8) Uani 1 1 d . . .
O2 O 0.4884(2) 0.7782(4) 0.0040(2) 0.0620(9) Uani 1 1 d . . .
H2 H 0.5233 0.8613 -0.0067 0.093 Uiso 1 1 calc R . .
C9 C -0.1501(3) -0.1102(5) 0.1609(3) 0.0458(9) Uani 1 1 d . . .
C10 C -0.1409(3) -0.2835(6) 0.1582(3) 0.0480(9) Uani 1 1 d . . .
C11 C -0.2168(4) -0.3969(6) 0.1706(3) 0.0539(11) Uani 1 1 d . . .
C12 C -0.3086(3) -0.3346(6) 0.1859(3) 0.0564(12) Uani 1 1 d . . .
C13 C -0.3220(3) -0.1608(7) 0.1920(3) 0.0557(11) Uani 1 1 d . . .
C14 C -0.2431(4) -0.0530(5) 0.1794(4) 0.0546(11) Uani 1 1 d . . .
F1 F -0.2614(2) 0.1160(4) 0.1868(3) 0.0875(10) Uani 1 1 d . . .
F2 F -0.4107(2) -0.0986(5) 0.2096(3) 0.0941(11) Uani 1 1 d . . .
F3 F -0.3843(3) -0.4414(4) 0.1962(3) 0.0882(11) Uani 1 1 d . . .
F4 F -0.2024(3) -0.5665(3) 0.1680(3) 0.0864(10) Uani 1 1 d . . .
F5 F -0.0536(2) -0.3568(5) 0.1409(2) 0.0770(9) Uani 1 1 d . . .

loop_
_atom_site_aniso_label
_atom_site_aniso_U_11
_atom_site_aniso_U_22
_atom_site_aniso_U_33
_atom_site_aniso_U_23
_atom_site_aniso_U_13
_atom_site_aniso_U_12
Au1 0.04672(11) 0.05873(13) 0.06049(12) 0.00785(8) 0.00698(8) -0.02288(7)
C1 0.057(3) 0.069(3) 0.057(3) 0.007(2) 0.008(2) -0.026(2)
N1 0.054(2) 0.067(3) 0.053(2) 0.0001(19) 0.0091(16) -0.024(2)
C2 0.044(2) 0.052(3) 0.047(2) -0.0013(18) 0.0114(17) -0.0179(18)
C3 0.061(3) 0.040(2) 0.068(3) 0.002(2) 0.020(2) -0.009(2)
C4 0.037(2) 0.043(2) 0.068(3) -0.001(2) 0.0178(19) -0.0030(17)
C5 0.0381(19) 0.038(2) 0.048(2) -0.0011(17) 0.0084(15) -0.0073(16)
C6 0.041(2) 0.044(2) 0.067(3) 0.005(2) 0.0137(18) -0.0044(18)
C7 0.033(2) 0.063(3) 0.067(3) 0.010(2) 0.0117(18) -0.006(2)
C8 0.0354(19) 0.043(2) 0.059(2) 0.0022(19) 0.0114(16) -0.0030(17)
O1 0.0472(17) 0.0364(16) 0.094(2) 0.0043(16) 0.0210(16) -0.0023(13)
O2 0.0416(16) 0.0409(15) 0.108(3) 0.0024(18) 0.0293(16) -0.0045(14)
C9 0.045(2) 0.042(2) 0.050(2) 0.0053(18) 0.0057(17) -0.0092(18)
C10 0.046(2) 0.051(2) 0.048(2) -0.0011(19) 0.0124(17) 0.0019(19)
C11 0.075(3) 0.036(2) 0.051(2) -0.0019(18) 0.008(2) -0.011(2)
C12 0.055(3) 0.062(3) 0.052(2) 0.005(2) 0.0070(19) -0.027(2)
C13 0.036(2) 0.069(3) 0.063(3) -0.001(2) 0.0118(18) -0.005(2)
C14 0.050(2) 0.044(2) 0.070(3) 0.005(2) 0.010(2) -0.0058(19)
F1 0.082(2) 0.0422(15) 0.142(3) -0.0015(18) 0.028(2) 0.0062(16)
F2 0.0466(16) 0.117(3) 0.123(3) 0.000(2) 0.0284(17) 0.0037(17)
F3 0.082(2) 0.095(3) 0.087(2) 0.0166(17) 0.0096(17) -0.0569(18)
F4 0.130(3) 0.0376(16) 0.092(2) -0.0034(14) 0.018(2) -0.0095(16)
F5 0.0668(19) 0.078(2) 0.090(2) -0.0009(16) 0.0245(16) 0.0167(16)

loop_
_atom_type_symbol
_atom_type_description
_atom_type_scat_dispersion_real
_atom_type_scat_dispersion_imag
_atom_type_scat_source
C C 0.0033 0.0016 'International Tables Vol C Tables 4.2.6.8 and 6.1.1.4'
H H 0.0000 0.0000 'International Tables Vol C Tables 4.2.6.8 and 6.1.1.4'
O O 0.0106 0.0060 'International Tables Vol C Tables 4.2.6.8 and 6.1.1.4'
F F 0.0171 0.0103 'International Tables Vol C Tables 4.2.6.8 and 6.1.1.4'
Au Au -2.0133 8.8022 'International Tables Vol C Tables 4.2.6.8 and 6.1.1.4'
N N 0.0061 0.0033 'International Tables Vol C Tables 4.2.6.8 and 6.1.1.4'

loop_
_geom_angle_atom_site_label_1
_geom_angle_atom_site_label_2
_geom_angle_atom_site_label_3
_geom_angle
_geom_angle_site_symmetry_1
_geom_angle_site_symmetry_3
_geom_angle_publ_flag
C1 Au1 C9 177.1(2) . . ?
C1 Au1 Au1 90.10(13) . 2 ?
C9 Au1 Au1 91.09(12) . 2 ?
N1 C1 Au1 178.7(5) . . ?
C1 N1 C2 177.5(5) . . ?
C7 C2 C3 122.5(4) . . ?
C7 C2 N1 119.7(4) . . ?
C3 C2 N1 117.7(4) . . ?
C4 C3 C2 118.1(4) . . ?
C5 C4 C3 120.2(4) . . ?
C4 C5 C6 120.5(4) . . ?
C4 C5 C8 120.7(4) . . ?
C6 C5 C8 118.7(4) . . ?
C7 C6 C5 119.4(4) . . ?
C6 C7 C2 119.2(4) . . ?
O1 C8 O2 123.8(4) . . ?
O1 C8 C5 119.7(3) . . ?
O2 C8 C5 116.6(4) . . ?
C10 C9 C14 114.4(4) . . ?
C10 C9 Au1 123.7(3) . . ?
C14 C9 Au1 121.9(3) . . ?
F5 C10 C9 120.5(4) . . ?
F5 C10 C11 115.1(4) . . ?
C9 C10 C11 124.4(4) . . ?
F4 C11 C12 119.5(4) . . ?
F4 C11 C10 121.2(5) . . ?
C12 C11 C10 119.3(4) . . ?
F3 C12 C11 120.7(5) . . ?
F3 C12 C13 120.0(4) . . ?
C11 C12 C13 119.3(4) . . ?
F2 C13 C12 119.8(4) . . ?
F2 C13 C14 121.3(5) . . ?
C12 C13 C14 118.9(4) . . ?
F1 C14 C9 120.5(4) . . ?
F1 C14 C13 115.7(4) . . ?
C9 C14 C13 123.8(4) . . ?

loop_
_geom_bond_atom_site_label_1
_geom_bond_atom_site_label_2
_geom_bond_distance
_geom_bond_site_symmetry_2
_geom_bond_publ_flag
Au1 C1 1.949(4) . ?
Au1 C9 2.028(4) . ?
Au1 Au1 3.0674(19) 2 ?
C1 N1 1.155(5) . ?
N1 C2 1.402(5) . ?
C2 C7 1.363(7) . ?
C2 C3 1.379(7) . ?
C3 C4 1.376(6) . ?
C4 C5 1.368(6) . ?
C5 C6 1.395(6) . ?
C5 C8 1.489(5) . ?
C6 C7 1.363(6) . ?
C8 O1 1.240(5) . ?
C8 O2 1.271(5) . ?
C9 C10 1.350(6) . ?
C9 C14 1.375(6) . ?
C10 F5 1.348(5) . ?
C10 C11 1.372(6) . ?
C11 F4 1.330(5) . ?
C11 C12 1.361(7) . ?
C12 F3 1.332(5) . ?
C12 C13 1.364(7) . ?
C13 F2 1.331(5) . ?
C13 C14 1.376(6) . ?
C14 F1 1.340(5) . ?
